data_7018587
loop_
_publ_author_name
'Shen, Xiaodong'
'Zhang, Yong'
'Xue, Mingqiang'
'Shen, Qi'

_publ_section_title
;
 Reduction of Sterically Hindered \b-Diketiminato Europium(iii) Complexes
 by the \b-Diketiminato Anion: A Convenient Route for the Synthesis of
 \b-Diketiminato Europium(ii) Complexes.
;
_journal_issue 13
_journal_name_full 'Dalton transactions (Cambridge, England : 2003)'
_journal_page_first 3668
_journal_page_last 3674
_journal_paper_doi 10.1039/c2dt12176j
_journal_volume 41
_journal_year 2012
_chemical_formula_moiety 'C46 H58 Eu N4'
_chemical_formula_sum 'C46 H58 Eu N4'
_chemical_formula_weight 818.92
_chemical_name_systematic
;
?
;
_space_group_IT_number 2
_symmetry_cell_setting triclinic
_symmetry_Int_Tables_number 2
_symmetry_space_group_name_Hall '-P 1'
_symmetry_space_group_name_H-M 'P -1'
_atom_sites_solution_hydrogens geom
_atom_sites_solution_primary direct
_atom_sites_solution_secondary difmap
_audit_creation_method SHELXL-97
_cell_angle_alpha 101.515(2)
_cell_angle_beta 96.956(2)
_cell_angle_gamma 115.923(2)
_cell_formula_units_Z 2
_cell_length_a 10.9466(15)
_cell_length_b 11.5259(16)
_cell_length_c 19.195(2)
_cell_measurement_reflns_used 8094
_cell_measurement_temperature 223(2)
_cell_measurement_theta_max 27.5
_cell_measurement_theta_min 3.0
_cell_volume 2073.8(5)
_computing_cell_refinement CrystalClear
_computing_data_collection CrystalClear
_computing_data_reduction CrystalStructure
_computing_structure_refinement 'SHELXL-97 (Sheldrick, 1997)'
_computing_structure_solution 'SHELXS-97 (Sheldrick, 1990)'
_diffrn_ambient_temperature 223(2)
_diffrn_detector_area_resol_mean 14.63
_diffrn_measured_fraction_theta_full 0.994
_diffrn_measured_fraction_theta_max 0.994
_diffrn_measurement_device_type 'Rigaku Saturn'
_diffrn_measurement_method \w
_diffrn_radiation_monochromator graphite
_diffrn_radiation_source 'fine-focus sealed tube'
_diffrn_radiation_type MoK\a
_diffrn_radiation_wavelength 0.71075
_diffrn_reflns_av_R_equivalents 0.0576
_diffrn_reflns_av_sigmaI/netI 0.0833
_diffrn_reflns_limit_h_max 13
_diffrn_reflns_limit_h_min -11
_diffrn_reflns_limit_k_max 12
_diffrn_reflns_limit_k_min -13
_diffrn_reflns_limit_l_max 23
_diffrn_reflns_limit_l_min -20
_diffrn_reflns_number 17904
_diffrn_reflns_theta_full 25.50
_diffrn_reflns_theta_max 25.50
_diffrn_reflns_theta_min 3.04
_exptl_absorpt_coefficient_mu 1.547
_exptl_absorpt_correction_T_max 0.737
_exptl_absorpt_correction_T_min 0.484
_exptl_absorpt_correction_type multi-scan
_exptl_absorpt_process_details 'Jacobson, R. (1998) Private communication'
_exptl_crystal_colour red
_exptl_crystal_density_diffrn 1.311
_exptl_crystal_density_method 'not measured'
_exptl_crystal_description block
_exptl_crystal_F_000 850
_exptl_crystal_size_max 0.40
_exptl_crystal_size_mid 0.20
_exptl_crystal_size_min 0.20
_refine_diff_density_max 1.789
_refine_diff_density_min -0.830
_refine_diff_density_rms 0.104
_refine_ls_extinction_method none
_refine_ls_goodness_of_fit_ref 1.121
_refine_ls_hydrogen_treatment constr
_refine_ls_matrix_type full
_refine_ls_number_parameters 419
_refine_ls_number_reflns 7668
_refine_ls_number_restraints 0
_refine_ls_restrained_S_all 1.121
_refine_ls_R_factor_all 0.0900
_refine_ls_R_factor_gt 0.0726
_refine_ls_shift/su_max 0.000
_refine_ls_shift/su_mean 0.000
_refine_ls_structure_factor_coef Fsqd
_refine_ls_weighting_details 'calc w=1/[\s^2^(Fo^2^)+(0.0447P)^2^+4.4166P] where P=(Fo^2^+2Fc^2^)/3'
_refine_ls_weighting_scheme calc
_refine_ls_wR_factor_gt 0.1358
_refine_ls_wR_factor_ref 0.1458
_reflns_number_gt 6390
_reflns_number_total 7668
_reflns_threshold_expression >2sigma(I)
_cod_data_source_file c2dt12176j.txt
_cod_data_source_block complex5
_cod_database_code 7018587

loop_
_symmetry_equiv_pos_as_xyz
'x, y, z'
'-x, -y, -z'

loop_
_atom_site_label
_atom_site_type_symbol
_atom_site_fract_x
_atom_site_fract_y
_atom_site_fract_z
_atom_site_U_iso_or_equiv
_atom_site_adp_type
_atom_site_occupancy
_atom_site_symmetry_multiplicity
_atom_site_calc_flag
_atom_site_refinement_flags
Eu1 Eu 0.18219(4) 0.28615(4) 0.25358(2) 0.04491(15) Uani 1 1 d .
N1 N 0.2981(6) 0.5365(5) 0.2824(3) 0.0429(14) Uani 1 1 d .
N2 N 0.4036(6) 0.3656(5) 0.3466(3) 0.0433(14) Uani 1 1 d .
N3 N -0.0464(5) 0.0735(5) 0.2137(3) 0.0392(13) Uani 1 1 d .
N4 N 0.1980(6) 0.1456(6) 0.1421(3) 0.0488(15) Uani 1 1 d .
C1 C 0.4829(8) 0.7707(7) 0.3121(5) 0.065(2) Uani 1 1 d .
H1A H 0.4671 0.7770 0.2625 0.098 Uiso 1 1 calc R
H1B H 0.5820 0.8219 0.3351 0.098 Uiso 1 1 calc R
H1C H 0.4324 0.8065 0.3398 0.098 Uiso 1 1 calc R
C2 C 0.4312(8) 0.6242(7) 0.3104(4) 0.0476(18) Uani 1 1 d .
C3 C 0.5333(8) 0.5938(7) 0.3412(4) 0.0535(19) Uani 1 1 d .
H3 H 0.6256 0.6630 0.3503 0.064 Uiso 1 1 calc R
C4 C 0.5230(7) 0.4806(7) 0.3606(4) 0.0464(17) Uani 1 1 d .
C5 C 0.6592(8) 0.4926(9) 0.3970(5) 0.073(3) Uani 1 1 d .
H5A H 0.6704 0.5160 0.4497 0.110 Uiso 1 1 calc R
H5B H 0.7357 0.5621 0.3845 0.110 Uiso 1 1 calc R
H5C H 0.6592 0.4074 0.3805 0.110 Uiso 1 1 calc R
C6 C 0.2000(7) 0.5804(6) 0.2612(4) 0.0429(16) Uani 1 1 d .
C7 C 0.1770(8) 0.5994(8) 0.1916(5) 0.060(2) Uani 1 1 d .
C8 C 0.0772(10) 0.6392(9) 0.1746(5) 0.073(3) Uani 1 1 d .
H8 H 0.0619 0.6545 0.1288 0.087 Uiso 1 1 calc R
C9 C 0.0007(9) 0.6567(9) 0.2230(5) 0.070(2) Uani 1 1 d .
H9 H -0.0659 0.6845 0.2103 0.084 Uiso 1 1 calc R
C10 C 0.0206(8) 0.6339(8) 0.2905(5) 0.064(2) Uani 1 1 d .
H10 H -0.0335 0.6454 0.3231 0.077 Uiso 1 1 calc R
C11 C 0.1195(7) 0.5942(7) 0.3109(4) 0.0507(18) Uani 1 1 d .
C12 C 0.2562(12) 0.5745(12) 0.1349(6) 0.096(2) Uani 1 1 d .
H12 H 0.3275 0.5540 0.1580 0.115 Uiso 1 1 calc R
C13 C 0.1571(11) 0.4553(11) 0.0702(5) 0.096(2) Uani 1 1 d .
H13A H 0.0845 0.4726 0.0481 0.144 Uiso 1 1 calc R
H13B H 0.1148 0.3755 0.0867 0.144 Uiso 1 1 calc R
H13C H 0.2084 0.4416 0.0345 0.144 Uiso 1 1 calc R
C14 C 0.3301(11) 0.6982(11) 0.1081(6) 0.096(2) Uani 1 1 d .
H14A H 0.3955 0.6872 0.0811 0.144 Uiso 1 1 calc R
H14B H 0.3802 0.7776 0.1498 0.144 Uiso 1 1 calc R
H14C H 0.2614 0.7082 0.0765 0.144 Uiso 1 1 calc R
C15 C 0.1369(12) 0.5641(10) 0.3838(5) 0.101(2) Uani 1 1 d .
H15 H 0.2078 0.5326 0.3854 0.121 Uiso 1 1 calc R
C16 C 0.0073(12) 0.4546(10) 0.3921(5) 0.101(2) Uani 1 1 d .
H16A H 0.0246 0.4391 0.4392 0.151 Uiso 1 1 calc R
H16B H -0.0212 0.3730 0.3535 0.151 Uiso 1 1 calc R
H16C H -0.0663 0.4801 0.3888 0.151 Uiso 1 1 calc R
C17 C 0.1894(12) 0.6824(10) 0.4471(5) 0.101(2) Uani 1 1 d .
H17A H 0.1237 0.7178 0.4470 0.151 Uiso 1 1 calc R
H17B H 0.2792 0.7507 0.4445 0.151 Uiso 1 1 calc R
H17C H 0.1999 0.6569 0.4918 0.151 Uiso 1 1 calc R
C18 C 0.3966(9) 0.2607(9) 0.3754(5) 0.0666(10) Uani 1 1 d .
C19 C 0.4385(9) 0.2778(9) 0.4497(5) 0.0666(10) Uani 1 1 d .
H19 H 0.4799 0.3642 0.4828 0.080 Uiso 1 1 calc R
C20 C 0.4196(9) 0.1692(8) 0.4750(5) 0.0666(10) Uani 1 1 d .
H20 H 0.4503 0.1824 0.5253 0.080 Uiso 1 1 calc R
C21 C 0.3572(9) 0.0431(9) 0.4287(5) 0.0666(10) Uani 1 1 d .
H21 H 0.3441 -0.0300 0.4473 0.080 Uiso 1 1 calc R
C22 C 0.3133(9) 0.0211(9) 0.3555(5) 0.0666(10) Uani 1 1 d .
H22 H 0.2704 -0.0667 0.3238 0.080 Uiso 1 1 calc R
C23 C 0.3324(9) 0.1301(8) 0.3274(5) 0.0666(10) Uani 1 1 d .
H23 H 0.3024 0.1156 0.2770 0.080 Uiso 1 1 calc R
C24 C -0.2222(8) -0.1636(7) 0.1634(4) 0.057(2) Uani 1 1 d .
H24A H -0.2324 -0.1721 0.2119 0.085 Uiso 1 1 calc R
H24B H -0.2264 -0.2448 0.1340 0.085 Uiso 1 1 calc R
H24C H -0.2972 -0.1503 0.1404 0.085 Uiso 1 1 calc R
C25 C -0.0832(7) -0.0445(6) 0.1693(3) 0.0408(16) Uani 1 1 d .
C26 C -0.0005(7) -0.0703(7) 0.1230(4) 0.0479(18) Uani 1 1 d .
H26 H -0.0358 -0.1618 0.0985 0.058 Uiso 1 1 calc R
C27 C 0.1234(7) 0.0150(7) 0.1070(4) 0.0451(17) Uani 1 1 d .
C28 C 0.1700(9) -0.0532(9) 0.0483(5) 0.070(2) Uani 1 1 d .
H28A H 0.1380 -0.0432 0.0016 0.106 Uiso 1 1 calc R
H28B H 0.1306 -0.1480 0.0454 0.106 Uiso 1 1 calc R
H28C H 0.2712 -0.0122 0.0603 0.106 Uiso 1 1 calc R
C29 C -0.1440(7) 0.0880(6) 0.2534(3) 0.0396(16) Uani 1 1 d .
C30 C -0.1313(7) 0.0841(7) 0.3265(4) 0.0445(17) Uani 1 1 d .
C31 C -0.2228(8) 0.1063(7) 0.3650(4) 0.0508(19) Uani 1 1 d .
H31 H -0.2155 0.1037 0.4139 0.061 Uiso 1 1 calc R
C32 C -0.3225(8) 0.1319(8) 0.3326(4) 0.056(2) Uani 1 1 d .
H32 H -0.3856 0.1435 0.3588 0.067 Uiso 1 1 calc R
C33 C -0.3314(8) 0.1407(8) 0.2623(4) 0.0538(19) Uani 1 1 d .
H33 H -0.3979 0.1629 0.2417 0.065 Uiso 1 1 calc R
C34 C -0.2448(7) 0.1178(7) 0.2205(4) 0.0442(17) Uani 1 1 d .
C35 C -0.0208(7) 0.0574(8) 0.3638(4) 0.0492(18) Uani 1 1 d .
H35 H 0.0394 0.0548 0.3296 0.059 Uiso 1 1 calc R
C36 C 0.0730(9) 0.1678(10) 0.4339(4) 0.079(3) Uani 1 1 d .
H36A H 0.1126 0.2541 0.4234 0.119 Uiso 1 1 calc R
H36B H 0.1477 0.1505 0.4529 0.119 Uiso 1 1 calc R
H36C H 0.0183 0.1692 0.4699 0.119 Uiso 1 1 calc R
C37 C -0.0823(10) -0.0784(9) 0.3806(6) 0.086(3) Uani 1 1 d .
H37A H -0.1348 -0.0764 0.4177 0.129 Uiso 1 1 calc R
H37B H -0.0073 -0.0962 0.3983 0.129 Uiso 1 1 calc R
H37C H -0.1440 -0.1488 0.3364 0.129 Uiso 1 1 calc R
C38 C -0.2526(8) 0.1327(8) 0.1440(4) 0.0539(19) Uani 1 1 d .
H38 H -0.2082 0.0835 0.1188 0.065 Uiso 1 1 calc R
C39 C -0.1701(10) 0.2782(10) 0.1457(5) 0.087(3) Uani 1 1 d .
H39A H -0.2085 0.3302 0.1720 0.131 Uiso 1 1 calc R
H39B H -0.1756 0.2854 0.0961 0.131 Uiso 1 1 calc R
H39C H -0.0732 0.3125 0.1702 0.131 Uiso 1 1 calc R
C40 C -0.3987(9) 0.0745(10) 0.0993(5) 0.083(3) Uani 1 1 d .
H40A H -0.4507 -0.0194 0.0977 0.125 Uiso 1 1 calc R
H40B H -0.3960 0.0818 0.0499 0.125 Uiso 1 1 calc R
H40C H -0.4439 0.1234 0.1212 0.125 Uiso 1 1 calc R
C41 C 0.3173(8) 0.2317(7) 0.1199(4) 0.0493(18) Uani 1 1 d .
C42 C 0.3123(9) 0.2416(9) 0.0483(4) 0.066(2) Uani 1 1 d .
H42 H 0.2299 0.1864 0.0114 0.079 Uiso 1 1 calc R
C43 C 0.4305(10) 0.3335(10) 0.0324(5) 0.077(3) Uani 1 1 d .
H43 H 0.4287 0.3362 -0.0163 0.093 Uiso 1 1 calc R
C44 C 0.5506(10) 0.4212(10) 0.0855(5) 0.079(3) Uani 1 1 d .
H44 H 0.6281 0.4853 0.0736 0.095 Uiso 1 1 calc R
C45 C 0.5554(9) 0.4138(9) 0.1550(5) 0.069(2) Uani 1 1 d .
H45 H 0.6369 0.4726 0.1918 0.082 Uiso 1 1 calc R
C46 C 0.4391(8) 0.3186(8) 0.1722(4) 0.058(2) Uani 1 1 d .
H46 H 0.4443 0.3138 0.2207 0.070 Uiso 1 1 calc R

loop_
_atom_site_aniso_label
_atom_site_aniso_U_11
_atom_site_aniso_U_22
_atom_site_aniso_U_33
_atom_site_aniso_U_23
_atom_site_aniso_U_13
_atom_site_aniso_U_12
Eu1 0.0377(2) 0.0387(2) 0.0497(2) 0.00412(16) 0.00547(15) 0.01546(17)
N1 0.035(3) 0.037(3) 0.055(4) 0.014(3) 0.010(3) 0.016(3)
N2 0.041(3) 0.037(3) 0.048(3) 0.009(3) 0.012(3) 0.017(3)
N3 0.035(3) 0.044(3) 0.039(3) 0.009(3) 0.009(2) 0.019(3)
N4 0.039(3) 0.055(4) 0.052(4) 0.014(3) 0.008(3) 0.024(3)
C1 0.053(5) 0.043(5) 0.095(6) 0.022(4) 0.012(4) 0.019(4)
C2 0.046(4) 0.040(4) 0.062(5) 0.018(3) 0.021(3) 0.022(4)
C3 0.036(4) 0.040(4) 0.078(5) 0.018(4) 0.008(4) 0.014(3)
C4 0.040(4) 0.040(4) 0.056(4) 0.004(3) 0.009(3) 0.021(3)
C5 0.041(5) 0.065(6) 0.107(7) 0.024(5) 0.001(4) 0.023(4)
C6 0.036(4) 0.034(4) 0.063(5) 0.016(3) 0.011(3) 0.019(3)
C7 0.056(5) 0.066(5) 0.075(6) 0.032(4) 0.021(4) 0.038(4)
C8 0.078(6) 0.092(7) 0.079(6) 0.049(5) 0.029(5) 0.054(6)
C9 0.062(6) 0.072(6) 0.100(7) 0.041(5) 0.016(5) 0.047(5)
C10 0.054(5) 0.065(6) 0.088(6) 0.025(5) 0.030(4) 0.036(5)
C11 0.041(4) 0.050(4) 0.069(5) 0.016(4) 0.016(4) 0.027(4)
C12 0.105(5) 0.127(6) 0.087(4) 0.052(4) 0.041(4) 0.067(5)
C13 0.105(5) 0.127(6) 0.087(4) 0.052(4) 0.041(4) 0.067(5)
C14 0.105(5) 0.127(6) 0.087(4) 0.052(4) 0.041(4) 0.067(5)
C15 0.115(5) 0.081(4) 0.077(4) 0.025(3) 0.021(4) 0.021(4)
C16 0.115(5) 0.081(4) 0.077(4) 0.025(3) 0.021(4) 0.021(4)
C17 0.115(5) 0.081(4) 0.077(4) 0.025(3) 0.021(4) 0.021(4)
C18 0.061(2) 0.068(2) 0.084(3) 0.033(2) 0.0173(19) 0.037(2)
C19 0.061(2) 0.068(2) 0.084(3) 0.033(2) 0.0173(19) 0.037(2)
C20 0.061(2) 0.068(2) 0.084(3) 0.033(2) 0.0173(19) 0.037(2)
C21 0.061(2) 0.068(2) 0.084(3) 0.033(2) 0.0173(19) 0.037(2)
C22 0.061(2) 0.068(2) 0.084(3) 0.033(2) 0.0173(19) 0.037(2)
C23 0.061(2) 0.068(2) 0.084(3) 0.033(2) 0.0173(19) 0.037(2)
C24 0.056(5) 0.044(4) 0.056(5) 0.001(4) 0.009(4) 0.018(4)
C25 0.042(4) 0.032(4) 0.041(4) 0.008(3) 0.002(3) 0.014(3)
C26 0.048(4) 0.043(4) 0.049(4) 0.003(3) 0.007(3) 0.024(4)
C27 0.043(4) 0.053(5) 0.044(4) 0.010(3) 0.009(3) 0.029(4)
C28 0.076(6) 0.067(6) 0.076(6) 0.013(5) 0.038(5) 0.039(5)
C29 0.033(4) 0.033(4) 0.043(4) 0.007(3) 0.006(3) 0.009(3)
C30 0.042(4) 0.042(4) 0.044(4) 0.010(3) 0.008(3) 0.017(3)
C31 0.051(5) 0.045(4) 0.050(4) 0.011(3) 0.016(3) 0.018(4)
C32 0.041(4) 0.058(5) 0.069(5) 0.012(4) 0.024(4) 0.024(4)
C33 0.044(4) 0.060(5) 0.060(5) 0.013(4) 0.008(4) 0.030(4)
C34 0.038(4) 0.044(4) 0.044(4) 0.006(3) 0.001(3) 0.020(3)
C35 0.045(4) 0.067(5) 0.045(4) 0.022(4) 0.018(3) 0.030(4)
C36 0.058(5) 0.101(7) 0.062(5) 0.003(5) -0.012(4) 0.039(5)
C37 0.081(7) 0.077(7) 0.109(8) 0.044(6) 0.017(6) 0.039(6)
C38 0.050(5) 0.066(5) 0.049(4) 0.010(4) 0.006(3) 0.035(4)
C39 0.074(7) 0.091(7) 0.078(7) 0.041(6) 0.004(5) 0.019(6)
C40 0.059(6) 0.096(7) 0.072(6) 0.019(5) -0.004(4) 0.024(5)
C41 0.053(5) 0.058(5) 0.045(4) 0.014(3) 0.020(3) 0.031(4)
C42 0.061(5) 0.082(6) 0.054(5) 0.018(4) 0.020(4) 0.032(5)
C43 0.083(7) 0.092(7) 0.059(5) 0.033(5) 0.026(5) 0.035(6)
C44 0.070(6) 0.076(6) 0.077(7) 0.026(5) 0.031(5) 0.018(5)
C45 0.059(5) 0.071(6) 0.062(5) 0.009(4) 0.021(4) 0.021(5)
C46 0.051(5) 0.068(5) 0.045(4) 0.006(4) 0.011(4) 0.023(4)

loop_
_atom_type_symbol
_atom_type_description
_atom_type_scat_dispersion_real
_atom_type_scat_dispersion_imag
_atom_type_scat_source
C C 0.0033 0.0016 'International Tables Vol C Tables 4.2.6.8 and 6.1.1.4'
H H 0.0000 0.0000 'International Tables Vol C Tables 4.2.6.8 and 6.1.1.4'
N N 0.0061 0.0033 'International Tables Vol C Tables 4.2.6.8 and 6.1.1.4'
Eu Eu -0.1578 3.6682 'International Tables Vol C Tables 4.2.6.8 and 6.1.1.4'

loop_
_geom_angle_atom_site_label_1
_geom_angle_atom_site_label_2
_geom_angle_atom_site_label_3
_geom_angle
N4 Eu1 N1 121.35(19)
N4 Eu1 N2 105.64(18)
N1 Eu1 N2 75.39(18)
N4 Eu1 N3 74.53(18)
N1 Eu1 N3 145.55(18)
N2 Eu1 N3 133.27(18)
N4 Eu1 C41 25.33(18)
N1 Eu1 C41 97.39(18)
N2 Eu1 C41 92.65(18)
N3 Eu1 C41 99.27(18)
N4 Eu1 C18 98.9(2)
N1 Eu1 C18 98.5(2)
N2 Eu1 C18 23.92(19)
N3 Eu1 C18 109.5(2)
C41 Eu1 C18 95.8(2)
C2 N1 C6 120.3(6)
C2 N1 Eu1 128.8(5)
C6 N1 Eu1 110.8(4)
C4 N2 C18 121.6(7)
C4 N2 Eu1 127.7(5)
C18 N2 Eu1 109.8(5)
C25 N3 C29 118.3(5)
C25 N3 Eu1 131.0(4)
C29 N3 Eu1 110.4(4)
C27 N4 C41 121.4(6)
C27 N4 Eu1 132.0(5)
C41 N4 Eu1 106.5(4)
C2 C1 H1A 109.5
C2 C1 H1B 109.5
H1A C1 H1B 109.5
C2 C1 H1C 109.5
H1A C1 H1C 109.5
H1B C1 H1C 109.5
N1 C2 C3 124.8(6)
N1 C2 C1 119.7(7)
C3 C2 C1 115.5(7)
C4 C3 C2 132.0(7)
C4 C3 H3 114.0
C2 C3 H3 114.0
N2 C4 C3 124.3(7)
N2 C4 C5 120.6(7)
C3 C4 C5 115.0(7)
C4 C5 H5A 109.5
C4 C5 H5B 109.5
H5A C5 H5B 109.5
C4 C5 H5C 109.5
H5A C5 H5C 109.5
H5B C5 H5C 109.5
C7 C6 C11 121.4(7)
C7 C6 N1 121.6(6)
C11 C6 N1 116.8(6)
C8 C7 C6 118.0(7)
C8 C7 C12 120.0(8)
C6 C7 C12 121.9(8)
C9 C8 C7 121.4(8)
C9 C8 H8 119.3
C7 C8 H8 119.3
C8 C9 C10 120.4(8)
C8 C9 H9 119.8
C10 C9 H9 119.8
C9 C10 C11 121.0(8)
C9 C10 H10 119.5
C11 C10 H10 119.5
C10 C11 C6 117.8(7)
C10 C11 C15 120.7(8)
C6 C11 C15 121.5(8)
C13 C12 C14 109.4(9)
C13 C12 C7 110.4(9)
C14 C12 C7 111.5(9)
C13 C12 H12 108.5
C14 C12 H12 108.5
C7 C12 H12 108.5
C12 C13 H13A 109.5
C12 C13 H13B 109.5
H13A C13 H13B 109.5
C12 C13 H13C 109.5
H13A C13 H13C 109.5
H13B C13 H13C 109.5
C12 C14 H14A 109.5
C12 C14 H14B 109.5
H14A C14 H14B 109.5
C12 C14 H14C 109.5
H14A C14 H14C 109.5
H14B C14 H14C 109.5
C17 C15 C16 109.4(9)
C17 C15 C11 113.5(9)
C16 C15 C11 113.0(9)
C17 C15 H15 106.8
C16 C15 H15 106.8
C11 C15 H15 106.8
C15 C16 H16A 109.5
C15 C16 H16B 109.5
H16A C16 H16B 109.5
C15 C16 H16C 109.5
H16A C16 H16C 109.5
H16B C16 H16C 109.5
C15 C17 H17A 109.5
C15 C17 H17B 109.5
H17A C17 H17B 109.5
C15 C17 H17C 109.5
H17A C17 H17C 109.5
H17B C17 H17C 109.5
C19 C18 N2 123.2(8)
C19 C18 C23 118.6(8)
N2 C18 C23 118.0(8)
C19 C18 Eu1 144.0(6)
N2 C18 Eu1 46.3(4)
C23 C18 Eu1 79.9(5)
C20 C19 C18 120.4(9)
C20 C19 H19 119.8
C18 C19 H19 119.8
C21 C20 C19 121.0(9)
C21 C20 H20 119.5
C19 C20 H20 119.5
C20 C21 C22 120.8(8)
C20 C21 H21 119.6
C22 C21 H21 119.6
C21 C22 C23 119.9(9)
C21 C22 H22 120.1
C23 C22 H22 120.1
C18 C23 C22 119.4(8)
C18 C23 H23 120.3
C22 C23 H23 120.3
C25 C24 H24A 109.5
C25 C24 H24B 109.5
H24A C24 H24B 109.5
C25 C24 H24C 109.5
H24A C24 H24C 109.5
H24B C24 H24C 109.5
N3 C25 C26 124.0(6)
N3 C25 C24 120.5(6)
C26 C25 C24 115.5(6)
C27 C26 C25 132.0(7)
C27 C26 H26 114.0
C25 C26 H26 114.0
N4 C27 C26 123.1(6)
N4 C27 C28 122.0(7)
C26 C27 C28 114.9(7)
C27 C28 H28A 109.5
C27 C28 H28B 109.5
H28A C28 H28B 109.5
C27 C28 H28C 109.5
H28A C28 H28C 109.5
H28B C28 H28C 109.5
C30 C29 C34 120.4(6)
C30 C29 N3 120.1(6)
C34 C29 N3 119.3(6)
C31 C30 C29 118.8(7)
C31 C30 C35 119.8(6)
C29 C30 C35 121.4(6)
C32 C31 C30 120.8(7)
C32 C31 H31 119.6
C30 C31 H31 119.6
C31 C32 C33 120.4(7)
C31 C32 H32 119.8
C33 C32 H32 119.8
C32 C33 C34 121.7(7)
C32 C33 H33 119.1
C34 C33 H33 119.1
C33 C34 C29 117.8(7)
C33 C34 C38 121.1(7)
C29 C34 C38 121.0(6)
C30 C35 C36 112.8(6)
C30 C35 C37 112.7(6)
C36 C35 C37 109.2(7)
C30 C35 H35 107.3
C36 C35 H35 107.3
C37 C35 H35 107.3
C35 C36 H36A 109.5
C35 C36 H36B 109.5
H36A C36 H36B 109.5
C35 C36 H36C 109.5
H36A C36 H36C 109.5
H36B C36 H36C 109.5
C35 C37 H37A 109.5
C35 C37 H37B 109.5
H37A C37 H37B 109.5
C35 C37 H37C 109.5
H37A C37 H37C 109.5
H37B C37 H37C 109.5
C40 C38 C39 109.9(7)
C40 C38 C34 113.9(7)
C39 C38 C34 110.8(6)
C40 C38 H38 107.3
C39 C38 H38 107.3
C34 C38 H38 107.3
C38 C39 H39A 109.5
C38 C39 H39B 109.5
H39A C39 H39B 109.5
C38 C39 H39C 109.5
H39A C39 H39C 109.5
H39B C39 H39C 109.5
C38 C40 H40A 109.5
C38 C40 H40B 109.5
H40A C40 H40B 109.5
C38 C40 H40C 109.5
H40A C40 H40C 109.5
H40B C40 H40C 109.5
C46 C41 C42 117.9(7)
C46 C41 N4 119.0(6)
C42 C41 N4 122.8(7)
C46 C41 Eu1 81.7(4)
C42 C41 Eu1 139.5(6)
N4 C41 Eu1 48.1(3)
C43 C42 C41 119.1(8)
C43 C42 H42 120.5
C41 C42 H42 120.5
C44 C43 C42 122.2(8)
C44 C43 H43 118.9
C42 C43 H43 118.9
C45 C44 C43 118.9(8)
C45 C44 H44 120.5
C43 C44 H44 120.5
C44 C45 C46 120.1(8)
C44 C45 H45 120.0
C46 C45 H45 120.0
C41 C46 C45 121.7(8)
C41 C46 H46 119.1
C45 C46 H46 119.1

loop_
_geom_bond_atom_site_label_1
_geom_bond_atom_site_label_2
_geom_bond_distance
Eu1 N4 2.487(6)
Eu1 N1 2.496(5)
Eu1 N2 2.502(6)
Eu1 N3 2.506(5)
Eu1 C41 3.202(7)
Eu1 C18 3.258(9)
N1 C2 1.319(8)
N1 C6 1.425(8)
N2 C4 1.340(8)
N2 C18 1.404(10)
N3 C25 1.309(8)
N3 C29 1.433(8)
N4 C27 1.331(9)
N4 C41 1.429(9)
C1 C2 1.519(10)
C1 H1A 0.9700
C1 H1B 0.9700
C1 H1C 0.9700
C2 C3 1.409(10)
C3 C4 1.389(10)
C3 H3 0.9400
C4 C5 1.503(10)
C5 H5A 0.9700
C5 H5B 0.9700
C5 H5C 0.9700
C6 C7 1.406(10)
C6 C11 1.406(9)
C7 C8 1.387(11)
C7 C12 1.529(12)
C8 C9 1.366(11)
C8 H8 0.9400
C9 C10 1.384(12)
C9 H9 0.9400
C10 C11 1.392(11)
C10 H10 0.9400
C11 C15 1.518(12)
C12 C13 1.515(14)
C12 C14 1.529(13)
C12 H12 0.9900
C13 H13A 0.9700
C13 H13B 0.9700
C13 H13C 0.9700
C14 H14A 0.9700
C14 H14B 0.9700
C14 H14C 0.9700
C15 C17 1.466(13)
C15 C16 1.483(13)
C15 H15 0.9900
C16 H16A 0.9700
C16 H16B 0.9700
C16 H16C 0.9700
C17 H17A 0.9700
C17 H17B 0.9700
C17 H17C 0.9700
C18 C19 1.390(12)
C18 C23 1.405(11)
C19 C20 1.374(11)
C19 H19 0.9400
C20 C21 1.356(11)
C20 H20 0.9400
C21 C22 1.363(11)
C21 H21 0.9400
C22 C23 1.408(11)
C22 H22 0.9400
C23 H23 0.9400
C24 C25 1.511(9)
C24 H24A 0.9700
C24 H24B 0.9700
C24 H24C 0.9700
C25 C26 1.422(9)
C26 C27 1.399(10)
C26 H26 0.9400
C27 C28 1.510(9)
C28 H28A 0.9700
C28 H28B 0.9700
C28 H28C 0.9700
C29 C30 1.405(9)
C29 C34 1.408(9)
C30 C31 1.393(10)
C30 C35 1.509(10)
C31 C32 1.361(11)
C31 H31 0.9400
C32 C33 1.370(10)
C32 H32 0.9400
C33 C34 1.389(10)
C33 H33 0.9400
C34 C38 1.509(10)
C35 C36 1.524(10)
C35 C37 1.529(11)
C35 H35 0.9900
C36 H36A 0.9700
C36 H36B 0.9700
C36 H36C 0.9700
C37 H37A 0.9700
C37 H37B 0.9700
C37 H37C 0.9700
C38 C40 1.497(11)
C38 C39 1.508(11)
C38 H38 0.9900
C39 H39A 0.9700
C39 H39B 0.9700
C39 H39C 0.9700
C40 H40A 0.9700
C40 H40B 0.9700
C40 H40C 0.9700
C41 C46 1.376(10)
C41 C42 1.398(10)
C42 C43 1.384(11)
C42 H42 0.9400
C43 C44 1.375(12)
C43 H43 0.9400
C44 C45 1.349(12)
C44 H44 0.9400
C45 C46 1.400(11)
C45 H45 0.9400
C46 H46 0.9400

loop_
_geom_torsion_atom_site_label_1
_geom_torsion_atom_site_label_2
_geom_torsion_atom_site_label_3
_geom_torsion_atom_site_label_4
_geom_torsion
N4 Eu1 N1 C2 -77.8(6)
N2 Eu1 N1 C2 21.8(6)
N3 Eu1 N1 C2 172.6(5)
C41 Eu1 N1 C2 -69.0(6)
C18 Eu1 N1 C2 28.1(6)
N4 Eu1 N1 C6 99.5(4)
N2 Eu1 N1 C6 -160.9(5)
N3 Eu1 N1 C6 -10.1(6)
C41 Eu1 N1 C6 108.3(4)
C18 Eu1 N1 C6 -154.6(4)
N4 Eu1 N2 C4 93.1(6)
N1 Eu1 N2 C4 -26.0(5)
N3 Eu1 N2 C4 176.3(5)
C41 Eu1 N2 C4 71.0(5)
C18 Eu1 N2 C4 169.4(9)
N4 Eu1 N2 C18 -76.3(5)
N1 Eu1 N2 C18 164.7(5)
N3 Eu1 N2 C18 7.0(6)
C41 Eu1 N2 C18 -98.4(5)
N4 Eu1 N3 C25 17.1(6)
N1 Eu1 N3 C25 140.5(5)
N2 Eu1 N3 C25 -80.0(6)
C41 Eu1 N3 C25 22.6(6)
C18 Eu1 N3 C25 -77.0(6)
N4 Eu1 N3 C29 -169.0(5)
N1 Eu1 N3 C29 -45.6(6)
N2 Eu1 N3 C29 93.8(5)
C41 Eu1 N3 C29 -163.6(4)
C18 Eu1 N3 C29 96.8(4)
N1 Eu1 N4 C27 -162.9(6)
N2 Eu1 N4 C27 114.9(6)
N3 Eu1 N4 C27 -16.5(6)
C41 Eu1 N4 C27 176.3(9)
C18 Eu1 N4 C27 91.4(6)
N1 Eu1 N4 C41 20.8(5)
N2 Eu1 N4 C41 -61.4(5)
N3 Eu1 N4 C41 167.2(5)
C18 Eu1 N4 C41 -84.9(5)
C6 N1 C2 C3 171.9(7)
Eu1 N1 C2 C3 -11.0(10)
C6 N1 C2 C1 -6.9(10)
Eu1 N1 C2 C1 170.2(5)
N1 C2 C3 C4 -11.3(14)
C1 C2 C3 C4 167.6(8)
C18 N2 C4 C3 -171.9(7)
Eu1 N2 C4 C3 19.8(10)
C18 N2 C4 C5 10.5(11)
Eu1 N2 C4 C5 -157.8(6)
C2 C3 C4 N2 6.3(13)
C2 C3 C4 C5 -176.0(8)
C2 N1 C6 C7 85.9(9)
Eu1 N1 C6 C7 -91.7(7)
C2 N1 C6 C11 -98.8(8)
Eu1 N1 C6 C11 83.6(6)
C11 C6 C7 C8 3.3(12)
N1 C6 C7 C8 178.5(7)
C11 C6 C7 C12 -175.4(8)
N1 C6 C7 C12 -0.2(12)
C6 C7 C8 C9 -1.5(14)
C12 C7 C8 C9 177.2(9)
C7 C8 C9 C10 -0.5(14)
C8 C9 C10 C11 0.7(14)
C9 C10 C11 C6 1.1(12)
C9 C10 C11 C15 -177.6(8)
C7 C6 C11 C10 -3.1(11)
N1 C6 C11 C10 -178.5(6)
C7 C6 C11 C15 175.6(8)
N1 C6 C11 C15 0.2(10)
C8 C7 C12 C13 -65.6(12)
C6 C7 C12 C13 113.1(10)
C8 C7 C12 C14 56.2(13)
C6 C7 C12 C14 -125.1(9)
C10 C11 C15 C17 -66.0(12)
C6 C11 C15 C17 115.3(11)
C10 C11 C15 C16 59.3(12)
C6 C11 C15 C16 -119.4(10)
C4 N2 C18 C19 54.5(11)
Eu1 N2 C18 C19 -135.4(7)
C4 N2 C18 C23 -131.5(8)
Eu1 N2 C18 C23 38.6(9)
C4 N2 C18 Eu1 -170.1(8)
N4 Eu1 C18 C19 -162.8(10)
N1 Eu1 C18 C19 73.4(10)
N2 Eu1 C18 C19 88.5(11)
N3 Eu1 C18 C19 -86.2(10)
C41 Eu1 C18 C19 171.8(10)
N4 Eu1 C18 N2 108.8(5)
N1 Eu1 C18 N2 -15.0(5)
N3 Eu1 C18 N2 -174.6(4)
C41 Eu1 C18 N2 83.4(5)
N4 Eu1 C18 C23 -37.2(5)
N1 Eu1 C18 C23 -161.0(5)
N2 Eu1 C18 C23 -146.0(8)
N3 Eu1 C18 C23 39.4(5)
C41 Eu1 C18 C23 -62.6(5)
N2 C18 C19 C20 175.3(8)
C23 C18 C19 C20 1.3(13)
Eu1 C18 C19 C20 115.6(10)
C18 C19 C20 C21 -1.5(13)
C19 C20 C21 C22 0.9(13)
C20 C21 C22 C23 -0.2(13)
C19 C18 C23 C22 -0.5(12)
N2 C18 C23 C22 -174.8(7)
Eu1 C18 C23 C22 -147.6(8)
C21 C22 C23 C18 0.0(13)
C29 N3 C25 C26 175.4(6)
Eu1 N3 C25 C26 -11.1(10)
C29 N3 C25 C24 -3.2(9)
Eu1 N3 C25 C24 170.3(5)
N3 C25 C26 C27 -7.0(13)
C24 C25 C26 C27 171.6(8)
C41 N4 C27 C26 -174.4(7)
Eu1 N4 C27 C26 9.8(11)
C41 N4 C27 C28 7.8(11)
Eu1 N4 C27 C28 -168.0(6)
C25 C26 C27 N4 7.8(13)
C25 C26 C27 C28 -174.3(8)
C25 N3 C29 C30 99.1(7)
Eu1 N3 C29 C30 -75.7(6)
C25 N3 C29 C34 -86.4(8)
Eu1 N3 C29 C34 98.9(6)
C34 C29 C30 C31 1.8(10)
N3 C29 C30 C31 176.3(6)
C34 C29 C30 C35 -177.8(6)
N3 C29 C30 C35 -3.3(10)
C29 C30 C31 C32 -0.2(10)
C35 C30 C31 C32 179.4(7)
C30 C31 C32 C33 -2.3(11)
C31 C32 C33 C34 3.2(12)
C32 C33 C34 C29 -1.5(11)
C32 C33 C34 C38 -177.9(7)
C30 C29 C34 C33 -1.0(10)
N3 C29 C34 C33 -175.5(6)
C30 C29 C34 C38 175.4(6)
N3 C29 C34 C38 0.9(10)
C31 C30 C35 C36 -55.7(9)
C29 C30 C35 C36 123.9(7)
C31 C30 C35 C37 68.6(9)
C29 C30 C35 C37 -111.8(8)
C33 C34 C38 C40 -42.5(10)
C29 C34 C38 C40 141.3(7)
C33 C34 C38 C39 82.0(9)
C29 C34 C38 C39 -94.2(8)
C27 N4 C41 C46 -132.8(8)
Eu1 N4 C41 C46 44.0(8)
C27 N4 C41 C42 53.7(10)
Eu1 N4 C41 C42 -129.6(7)
C27 N4 C41 Eu1 -176.8(8)
N4 Eu1 C41 C46 -142.2(8)
N1 Eu1 C41 C46 55.6(5)
N2 Eu1 C41 C46 -20.0(5)
N3 Eu1 C41 C46 -154.6(5)
C18 Eu1 C41 C46 -43.7(5)
N4 Eu1 C41 C42 94.1(10)
N1 Eu1 C41 C42 -68.1(9)
N2 Eu1 C41 C42 -143.7(9)
N3 Eu1 C41 C42 81.6(9)
C18 Eu1 C41 C42 -167.5(9)
N1 Eu1 C41 N4 -162.2(4)
N2 Eu1 C41 N4 122.2(5)
N3 Eu1 C41 N4 -12.5(5)
C18 Eu1 C41 N4 98.4(5)
C46 C41 C42 C43 2.5(12)
N4 C41 C42 C43 176.1(8)
Eu1 C41 C42 C43 114.0(9)
C41 C42 C43 C44 -3.8(15)
C42 C43 C44 C45 2.7(16)
C43 C44 C45 C46 -0.4(15)
C42 C41 C46 C45 -0.3(12)
N4 C41 C46 C45 -174.2(7)
Eu1 C41 C46 C45 -142.6(8)
C44 C45 C46 C41 -0.8(14)
